data_7112975
loop_
_publ_author_name
'Gu, Zhi-Gang'
'Cai, Yue-Peng'
'Fang, Hua-Cai'
'Zhou, Zheng-Yuan'
'Thallapally, Praveen K.'
'Tian, Jian'
'Liu, Jun'
'Exarhos, Gregory J.'

_publ_section_title
;
 Conversion of nonporous helical cadmium organic framework to a porous
 form.
;
_journal_issue 29
_journal_name_full 'Chemical communications (Cambridge, England)'
_journal_page_first 5373
_journal_page_last 5375
_journal_paper_doi 10.1039/c0cc01042a
_journal_volume 46
_journal_year 2010
_chemical_formula_moiety 'C8 H6 Cd N4 O4'
_chemical_formula_sum 'C8 H6 Cd N4 O4'
_chemical_formula_weight 334.57
_space_group_crystal_system trigonal
_space_group_IT_number 161
_space_group_name_Hall 'R 3 -2"c'
_space_group_name_H-M_alt 'R 3 c :H'
_atom_sites_solution_hydrogens geom
_atom_sites_solution_primary direct
_atom_sites_solution_secondary difmap
_audit_creation_method SHELXL-97
_cell_angle_alpha 90.00
_cell_angle_beta 90.00
_cell_angle_gamma 120.00
_cell_formula_units_Z 18
_cell_length_a 20.6556(6)
_cell_length_b 20.6556(6)
_cell_length_c 13.3915(7)
_cell_measurement_reflns_used 3854
_cell_measurement_temperature 298(2)
_cell_measurement_theta_max 26.73
_cell_measurement_theta_min 3.25
_cell_volume 4948.1(3)
_computing_cell_refinement 'Bruker SMART'
_computing_data_collection 'Bruker SMART'
_computing_data_reduction 'Bruker SAINT'
_computing_molecular_graphics 'Bruker SHELXTL'
_computing_publication_material 'Bruker SHELXTL'
_computing_structure_refinement 'SHELXL-97 (Sheldrick, 2008)'
_computing_structure_solution 'SHELXS-97 (Sheldrick, 2008)'
_diffrn_ambient_temperature 298(2)
_diffrn_measured_fraction_theta_full 1.000
_diffrn_measured_fraction_theta_max 1.000
_diffrn_measurement_device_type 'CCD area detector'
_diffrn_measurement_method 'phi and omega scans'
_diffrn_radiation_monochromator graphite
_diffrn_radiation_source 'fine-focus sealed tube'
_diffrn_radiation_type MoK\a
_diffrn_radiation_wavelength 0.71073
_diffrn_reflns_av_R_equivalents 0.0281
_diffrn_reflns_av_sigmaI/netI 0.0248
_diffrn_reflns_limit_h_max 24
_diffrn_reflns_limit_h_min -21
_diffrn_reflns_limit_k_max 18
_diffrn_reflns_limit_k_min -24
_diffrn_reflns_limit_l_max 12
_diffrn_reflns_limit_l_min -16
_diffrn_reflns_number 8201
_diffrn_reflns_theta_full 25.24
_diffrn_reflns_theta_max 25.24
_diffrn_reflns_theta_min 1.97
_exptl_absorpt_coefficient_mu 1.995
_exptl_absorpt_correction_T_max 0.7540
_exptl_absorpt_correction_T_min 0.6250
_exptl_absorpt_correction_type multi-scan
_exptl_absorpt_process_details 'SADABS (Sheldrick, 1996)'
_exptl_crystal_colour colorless
_exptl_crystal_density_diffrn 2.021
_exptl_crystal_density_method 'not measured'
_exptl_crystal_description block
_exptl_crystal_F_000 2916
_exptl_crystal_size_max 0.26
_exptl_crystal_size_mid 0.22
_exptl_crystal_size_min 0.15
_refine_diff_density_max 0.326
_refine_diff_density_min -0.209
_refine_diff_density_rms 0.048
_refine_ls_abs_structure_details 'Flack H D (1983), Acta Cryst. A39, 876-881'
_refine_ls_abs_structure_Flack 0.00(2)
_refine_ls_extinction_method none
_refine_ls_goodness_of_fit_ref 1.048
_refine_ls_hydrogen_treatment constr
_refine_ls_matrix_type full
_refine_ls_number_parameters 155
_refine_ls_number_reflns 1870
_refine_ls_number_restraints 1
_refine_ls_restrained_S_all 1.048
_refine_ls_R_factor_all 0.0196
_refine_ls_R_factor_gt 0.0180
_refine_ls_shift/su_max 0.001
_refine_ls_shift/su_mean 0.000
_refine_ls_structure_factor_coef Fsqd
_refine_ls_weighting_details 'calc w=1/[\s^2^(Fo^2^)+(0.0153P)^2^+2.5507P] where P=(Fo^2^+2Fc^2^)/3'
_refine_ls_weighting_scheme calc
_refine_ls_wR_factor_gt 0.0373
_refine_ls_wR_factor_ref 0.0380
_reflns_number_gt 1794
_reflns_number_total 1870
_reflns_threshold_expression >2sigma(I)
_cod_data_source_file c0cc01042a.txt
_cod_data_source_block g
_cod_database_code 7112975

loop_
_space_group_symop_id
_space_group_symop_operation_xyz
1 'x, y, z'
2 '-y, x-y, z'
3 '-x+y, -x, z'
4 '-y, -x, z+1/2'
5 '-x+y, y, z+1/2'
6 'x, x-y, z+1/2'
7 'x+2/3, y+1/3, z+1/3'
8 '-y+2/3, x-y+1/3, z+1/3'
9 '-x+y+2/3, -x+1/3, z+1/3'
10 '-y+2/3, -x+1/3, z+5/6'
11 '-x+y+2/3, y+1/3, z+5/6'
12 'x+2/3, x-y+1/3, z+5/6'
13 'x+1/3, y+2/3, z+2/3'
14 '-y+1/3, x-y+2/3, z+2/3'
15 '-x+y+1/3, -x+2/3, z+2/3'
16 '-y+1/3, -x+2/3, z+7/6'
17 '-x+y+1/3, y+2/3, z+7/6'
18 'x+1/3, x-y+2/3, z+7/6'

loop_
_atom_site_label
_atom_site_type_symbol
_atom_site_fract_x
_atom_site_fract_y
_atom_site_fract_z
_atom_site_U_iso_or_equiv
_atom_site_adp_type
_atom_site_occupancy
_atom_site_symmetry_multiplicity
_atom_site_calc_flag
_atom_site_refinement_flags
Cd1 Cd 0.657046(13) 0.576693(13) 0.88949(2) 0.03266(7) Uani 1 1 d .
O1 O 0.70741(15) 0.52274(16) 0.7574(2) 0.0483(8) Uani 1 1 d .
O2 O 0.81509(17) 0.5488(2) 0.6874(2) 0.0599(9) Uani 1 1 d .
H2 H 0.8594 0.5798 0.6947 0.090 Uiso 1 1 calc R
O3 O 0.94912(16) 0.62655(18) 0.7313(2) 0.0535(7) Uani 1 1 d .
O4 O 1.02127(15) 0.69550(17) 0.85318(19) 0.0470(7) Uani 1 1 d .
N1 N 0.77541(15) 0.61473(16) 0.9147(2) 0.0333(7) Uani 1 1 d .
N2 N 0.89544(15) 0.68037(17) 0.9583(2) 0.0353(7) Uani 1 1 d .
N3 N 0.59875(19) 0.46423(19) 0.9715(2) 0.0393(8) Uani 1 1 d .
N4 N 0.5445(2) 0.3764(2) 1.0822(3) 0.0610(10) Uani 1 1 d .
H4 H 0.5254 0.3546 1.1380 0.073 Uiso 1 1 calc R
C1 C 0.8248(2) 0.6600(3) 0.9796(4) 0.0402(8) Uani 1 1 d .
H1 H 0.8115 0.6766 1.0364 0.048 Uiso 1 1 calc R
C2 C 0.89132(19) 0.64622(19) 0.8690(2) 0.0308(7) Uani 1 1 d .
C3 C 0.9585(2) 0.6573(2) 0.8161(3) 0.0393(9) Uani 1 1 d .
C4 C 0.81666(18) 0.60529(18) 0.8423(2) 0.0313(8) Uani 1 1 d .
C5 C 0.7764(2) 0.5562(2) 0.7584(3) 0.0388(9) Uani 1 1 d .
C6 C 0.5829(3) 0.3982(2) 0.9311(3) 0.0667(14) Uani 1 1 d .
H6 H 0.5936 0.3915 0.8657 0.080 Uiso 1 1 calc R
C7 C 0.5498(3) 0.3435(3) 0.9987(4) 0.0718(15) Uani 1 1 d .
H7 H 0.5338 0.2930 0.9896 0.086 Uiso 1 1 calc R
C8 C 0.5744(2) 0.4495(3) 1.0628(3) 0.0480(10) Uani 1 1 d .
H8 H 0.5773 0.4848 1.1085 0.058 Uiso 1 1 calc R

loop_
_atom_site_aniso_label
_atom_site_aniso_U_11
_atom_site_aniso_U_22
_atom_site_aniso_U_33
_atom_site_aniso_U_23
_atom_site_aniso_U_13
_atom_site_aniso_U_12
Cd1 0.02348(12) 0.03246(14) 0.03847(13) -0.00613(11) -0.00621(10) 0.01131(11)
O1 0.0381(17) 0.0576(18) 0.0447(16) -0.0193(13) -0.0157(13) 0.0205(15)
O2 0.0544(19) 0.083(3) 0.0433(16) -0.0271(17) -0.0048(15) 0.0352(19)
O3 0.0475(17) 0.075(2) 0.0447(17) -0.0031(15) 0.0099(14) 0.0352(16)
O4 0.0324(15) 0.0546(19) 0.0533(18) 0.0056(14) 0.0046(12) 0.0212(15)
N1 0.0251(15) 0.0394(17) 0.0339(16) -0.0077(14) -0.0021(13) 0.0151(14)
N2 0.0239(16) 0.0429(18) 0.0353(17) -0.0049(14) -0.0004(13) 0.0138(14)
N3 0.0400(18) 0.0396(19) 0.0367(19) 0.0018(14) 0.0022(14) 0.0187(16)
N4 0.055(2) 0.060(3) 0.051(2) 0.023(2) 0.0080(19) 0.016(2)
C1 0.0331(19) 0.051(2) 0.036(2) -0.0163(16) -0.0022(16) 0.021(2)
C2 0.0307(18) 0.0348(19) 0.0300(18) -0.0017(15) -0.0025(14) 0.0187(16)
C3 0.040(2) 0.041(2) 0.042(2) 0.0099(18) 0.0070(18) 0.0239(19)
C4 0.033(2) 0.0354(19) 0.0283(17) 0.0015(15) 0.0007(14) 0.0190(16)
C5 0.048(3) 0.039(2) 0.036(2) -0.0064(16) -0.0080(18) 0.027(2)
C6 0.098(4) 0.038(3) 0.047(2) 0.002(2) 0.009(3) 0.021(3)
C7 0.089(4) 0.040(3) 0.067(3) 0.006(2) 0.007(3) 0.018(3)
C8 0.044(3) 0.054(3) 0.042(3) -0.001(2) -0.0009(19) 0.021(2)

loop_
_atom_type_symbol
_atom_type_description
_atom_type_scat_dispersion_real
_atom_type_scat_dispersion_imag
_atom_type_scat_source
C C 0.0033 0.0016 'International Tables Vol C Tables 4.2.6.8 and 6.1.1.4'
H H 0.0000 0.0000 'International Tables Vol C Tables 4.2.6.8 and 6.1.1.4'
N N 0.0061 0.0033 'International Tables Vol C Tables 4.2.6.8 and 6.1.1.4'
O O 0.0106 0.0060 'International Tables Vol C Tables 4.2.6.8 and 6.1.1.4'
Cd Cd -0.8075 1.2024 'International Tables Vol C Tables 4.2.6.8 and 6.1.1.4'

loop_
_geom_angle_atom_site_label_1
_geom_angle_atom_site_label_2
_geom_angle_atom_site_label_3
_geom_angle
_geom_angle_site_symmetry_1
_geom_angle_site_symmetry_3
N2 Cd1 N1 151.91(10) 12_454 .
N2 Cd1 N3 94.03(12) 12_454 .
N1 Cd1 N3 102.50(12) . .
N2 Cd1 O4 101.70(10) 12_454 16_664
N1 Cd1 O4 99.25(10) . 16_664
N3 Cd1 O4 95.28(11) . 16_664
N2 Cd1 O3 97.30(10) 12_454 16_664
N1 Cd1 O3 81.00(10) . 16_664
N3 Cd1 O3 147.14(10) . 16_664
O4 Cd1 O3 52.24(9) 16_664 16_664
N2 Cd1 O1 88.56(10) 12_454 .
N1 Cd1 O1 68.91(9) . .
N3 Cd1 O1 90.69(11) . .
O4 Cd1 O1 167.71(9) 16_664 .
O3 Cd1 O1 120.25(9) 16_664 .
C5 O1 Cd1 110.7(2) . .
C5 O2 H2 109.5 . .
C3 O3 Cd1 88.8(2) . 10_664
C3 O4 Cd1 96.9(2) . 10_664
C1 N1 C4 104.7(3) . .
C1 N1 Cd1 133.7(2) . .
C4 N1 Cd1 120.3(2) . .
C1 N2 C2 104.4(3) . .
C1 N2 Cd1 124.6(3) . 18_554
C2 N2 Cd1 130.9(2) . 18_554
C8 N3 C6 105.8(4) . .
C8 N3 Cd1 129.4(3) . .
C6 N3 Cd1 124.9(3) . .
C8 N4 C7 107.5(4) . .
C8 N4 H4 126.2 . .
C7 N4 H4 126.2 . .
N1 C1 N2 115.0(4) . .
N1 C1 H1 122.5 . .
N2 C1 H1 122.5 . .
N2 C2 C4 107.6(3) . .
N2 C2 C3 122.0(3) . .
C4 C2 C3 130.4(3) . .
O4 C3 O3 122.0(3) . .
O4 C3 C2 120.9(4) . .
O3 C3 C2 117.2(3) . .
N1 C4 C2 108.3(3) . .
N1 C4 C5 117.7(3) . .
C2 C4 C5 134.0(3) . .
O1 C5 O2 122.1(4) . .
O1 C5 C4 119.6(4) . .
O2 C5 C4 118.3(4) . .
C7 C6 N3 110.2(4) . .
C7 C6 H6 124.9 . .
N3 C6 H6 124.9 . .
C6 C7 N4 105.8(4) . .
C6 C7 H7 127.1 . .
N4 C7 H7 127.1 . .
N3 C8 N4 110.6(4) . .
N3 C8 H8 124.7 . .
N4 C8 H8 124.7 . .

loop_
_geom_bond_atom_site_label_1
_geom_bond_atom_site_label_2
_geom_bond_distance
_geom_bond_site_symmetry_2
Cd1 N2 2.182(3) 12_454
Cd1 N1 2.188(3) .
Cd1 N3 2.293(3) .
Cd1 O4 2.404(3) 16_664
Cd1 O3 2.558(3) 16_664
Cd1 O1 2.572(3) .
O1 C5 1.235(4) .
O2 C5 1.299(5) .
O2 H2 0.8200 .
O3 C3 1.268(5) .
O3 Cd1 2.558(3) 10_664
O4 C3 1.235(4) .
O4 Cd1 2.405(3) 10_664
N1 C1 1.310(6) .
N1 C4 1.367(4) .
N2 C1 1.331(5) .
N2 C2 1.369(4) .
N2 Cd1 2.181(3) 18_554
N3 C8 1.299(5) .
N3 C6 1.348(5) .
N4 C8 1.340(5) .
N4 C7 1.342(6) .
N4 H4 0.8600 .
C1 H1 0.9300 .
C2 C4 1.384(5) .
C2 C3 1.471(5) .
C4 C5 1.463(5) .
C6 C7 1.338(6) .
C6 H6 0.9300 .
C7 H7 0.9300 .
C8 H8 0.9300 .

loop_
_geom_hbond_atom_site_label_D
_geom_hbond_atom_site_label_H
_geom_hbond_atom_site_label_A
_geom_hbond_distance_DH
_geom_hbond_distance_HA
_geom_hbond_distance_DA
_geom_hbond_angle_DHA
_geom_hbond_site_symmetry_A
N4 H4 O1 0.86 1.98 2.833(4) 172.9 4_665
O2 H2 O3 0.82 1.68 2.478(4) 164.8 .

loop_
_geom_torsion_atom_site_label_1
_geom_torsion_atom_site_label_2
_geom_torsion_atom_site_label_3
_geom_torsion_atom_site_label_4
_geom_torsion
_geom_torsion_site_symmetry_1
N2 Cd1 O1 C5 148.4(3) 12_454
N1 Cd1 O1 C5 -14.4(3) .
N3 Cd1 O1 C5 -117.6(3) .
O4 Cd1 O1 C5 1.6(6) 16_664
O3 Cd1 O1 C5 50.8(3) 16_664
N2 Cd1 N1 C1 138.7(4) 12_454
N3 Cd1 N1 C1 -96.7(4) .
O4 Cd1 N1 C1 0.9(4) 16_664
O3 Cd1 N1 C1 50.1(4) 16_664
O1 Cd1 N1 C1 177.5(4) .
N2 Cd1 N1 C4 -25.4(4) 12_454
N3 Cd1 N1 C4 99.2(3) .
O4 Cd1 N1 C4 -163.2(2) 16_664
O3 Cd1 N1 C4 -114.1(3) 16_664
O1 Cd1 N1 C4 13.4(2) .
N2 Cd1 N3 C8 -110.3(4) 12_454
N1 Cd1 N3 C8 92.6(4) .
O4 Cd1 N3 C8 -8.1(4) 16_664
O3 Cd1 N3 C8 -0.2(5) 16_664
O1 Cd1 N3 C8 161.1(4) .
N2 Cd1 N3 C6 69.8(4) 12_454
N1 Cd1 N3 C6 -87.4(4) .
O4 Cd1 N3 C6 171.9(4) 16_664
O3 Cd1 N3 C6 179.9(3) 16_664
O1 Cd1 N3 C6 -18.8(4) .
C4 N1 C1 N2 -1.4(5) .
Cd1 N1 C1 N2 -167.3(3) .
C2 N2 C1 N1 1.6(5) .
Cd1 N2 C1 N1 -174.5(3) 18_554
C1 N2 C2 C4 -1.1(4) .
Cd1 N2 C2 C4 174.6(2) 18_554
C1 N2 C2 C3 177.2(3) .
Cd1 N2 C2 C3 -7.1(5) 18_554
Cd1 O4 C3 O3 -3.2(4) 10_664
Cd1 O4 C3 C2 177.4(3) 10_664
Cd1 O3 C3 O4 3.0(4) 10_664
Cd1 O3 C3 C2 -177.6(3) 10_664
N2 C2 C3 O4 3.2(5) .
C4 C2 C3 O4 -178.9(4) .
N2 C2 C3 O3 -176.1(3) .
C4 C2 C3 O3 1.7(6) .
C1 N1 C4 C2 0.6(4) .
Cd1 N1 C4 C2 168.8(2) .
C1 N1 C4 C5 179.5(3) .
Cd1 N1 C4 C5 -12.3(4) .
N2 C2 C4 N1 0.4(4) .
C3 C2 C4 N1 -177.7(3) .
N2 C2 C4 C5 -178.3(4) .
C3 C2 C4 C5 3.6(7) .
Cd1 O1 C5 O2 -167.2(3) .
Cd1 O1 C5 C4 13.7(4) .
N1 C4 C5 O1 -3.2(5) .
C2 C4 C5 O1 175.4(4) .
N1 C4 C5 O2 177.7(3) .
C2 C4 C5 O2 -3.7(6) .
C8 N3 C6 C7 -0.8(6) .
Cd1 N3 C6 C7 179.1(4) .
N3 C6 C7 N4 0.5(6) .
C8 N4 C7 C6 0.0(6) .
C6 N3 C8 N4 0.8(5) .
Cd1 N3 C8 N4 -179.2(3) .
C7 N4 C8 N3 -0.5(6) .
